data_7109149
loop_
_publ_author_name
'Adrian-Mihail Stadler'
'Ji-Jun Jiang'
'Hai-Ping Wang'
'Corinne Bailly'

_publ_section_title
;
 Large shape-persistent metal-invertible 15-Nsp2-donor-atom macrocycles
 functioning as trinucleating ligands
;
_journal_name_full Chem.Commun.
_journal_page_first 3784
_journal_paper_doi 10.1039/c2cc37260f
_journal_volume 49
_journal_year 2013
_chemical_formula_moiety 'C35 H34 F9 N14 O10 Pb2 S3, C F3 O3 S, C H3 N O2'
_chemical_formula_sum 'C37 H37 F12 N15 O15 Pb2 S4'
_chemical_formula_weight 1702.44
_chemical_name_systematic
;
?
;
_space_group_IT_number 2
_symmetry_cell_setting triclinic
_symmetry_space_group_name_Hall '-P 1'
_symmetry_space_group_name_H-M 'P -1'
_atom_sites_solution_hydrogens geom
_atom_sites_solution_primary direct
_atom_sites_solution_secondary difmap
_audit_creation_method SHELXL-97
_cell_angle_alpha 69.747(1)
_cell_angle_beta 68.929(1)
_cell_angle_gamma 77.743(1)
_cell_formula_units_Z 2
_cell_length_a 12.0938(7)
_cell_length_b 15.8194(9)
_cell_length_c 16.3813(10)
_cell_measurement_reflns_used 9962
_cell_measurement_temperature 173(2)
_cell_measurement_theta_max 29.53
_cell_measurement_theta_min 2.39
_cell_volume 2729.8(3)
_computing_cell_refinement 'Bruker SAINT'
_computing_data_collection 'Bruker APEX2'
_computing_data_reduction 'Bruker SAINT'
_computing_molecular_graphics 'Bruker SHELXTL'
_computing_publication_material 'Bruker SHELXTL'
_computing_structure_refinement 'SHELXL-97 (Sheldrick, 2008)'
_computing_structure_solution 'SHELXS-97 (Sheldrick, 2008)'
_diffrn_ambient_temperature 173(2)
_diffrn_measured_fraction_theta_full 0.994
_diffrn_measured_fraction_theta_max 0.994
_diffrn_measurement_device_type 'Bruker APEX-II CCD'
_diffrn_measurement_method '\f and \w scans'
_diffrn_radiation_monochromator triumph
_diffrn_radiation_source 'sealed tube'
_diffrn_radiation_type MoK\a
_diffrn_radiation_wavelength 0.71073
_diffrn_reflns_av_R_equivalents 0.0527
_diffrn_reflns_av_sigmaI/netI 0.0728
_diffrn_reflns_limit_h_max 16
_diffrn_reflns_limit_h_min -17
_diffrn_reflns_limit_k_max 22
_diffrn_reflns_limit_k_min -22
_diffrn_reflns_limit_l_max 23
_diffrn_reflns_limit_l_min -22
_diffrn_reflns_number 44044
_diffrn_reflns_theta_full 30.06
_diffrn_reflns_theta_max 30.06
_diffrn_reflns_theta_min 1.91
_exptl_absorpt_coefficient_mu 6.431
_exptl_absorpt_correction_T_max 0.5656
_exptl_absorpt_correction_T_min 0.3595
_exptl_absorpt_correction_type multi-scan
_exptl_absorpt_process_details sadabs
_exptl_crystal_colour yellow
_exptl_crystal_density_diffrn 2.071
_exptl_crystal_density_method 'not measured'
_exptl_crystal_description prism
_exptl_crystal_F_000 1640
_exptl_crystal_size_max 0.20
_exptl_crystal_size_mid 0.18
_exptl_crystal_size_min 0.10
_refine_diff_density_max 3.147
_refine_diff_density_min -2.624
_refine_diff_density_rms 0.210
_refine_ls_extinction_method none
_refine_ls_goodness_of_fit_ref 1.025
_refine_ls_hydrogen_treatment constr
_refine_ls_matrix_type full
_refine_ls_number_parameters 741
_refine_ls_number_reflns 15903
_refine_ls_number_restraints 0
_refine_ls_restrained_S_all 1.025
_refine_ls_R_factor_all 0.0964
_refine_ls_R_factor_gt 0.0497
_refine_ls_shift/su_max 0.002
_refine_ls_shift/su_mean 0.000
_refine_ls_structure_factor_coef Fsqd
_refine_ls_weighting_details 'calc w=1/[\s^2^(Fo^2^)+(0.0525P)^2^+19.8958P] where P=(Fo^2^+2Fc^2^)/3'
_refine_ls_weighting_scheme calc
_refine_ls_wR_factor_gt 0.1133
_refine_ls_wR_factor_ref 0.1337
_reflns_number_gt 10437
_reflns_number_total 15903
_reflns_threshold_expression I>2\s(I)
_cod_data_source_file c2cc37260f.txt
_cod_data_source_block jmlms120821
_cod_database_code 7109149

loop_
_symmetry_equiv_pos_as_xyz
'x, y, z'
'-x, -y, -z'

loop_
_atom_site_label
_atom_site_type_symbol
_atom_site_fract_x
_atom_site_fract_y
_atom_site_fract_z
_atom_site_U_iso_or_equiv
_atom_site_adp_type
_atom_site_occupancy
_atom_site_symmetry_multiplicity
_atom_site_calc_flag
_atom_site_refinement_flags
C1 C 0.7421(7) 0.8297(5) 0.3019(5) 0.0261(15) Uani 1 1 d .
H1 H 0.7618 0.7662 0.3134 0.031 Uiso 1 1 calc R
C2 C 0.7950(6) 0.9718(5) 0.2215(5) 0.0234(14) Uani 1 1 d .
C3 C 0.6856(6) 1.0072(5) 0.2697(5) 0.0246(15) Uani 1 1 d .
H3 H 0.6655 1.0707 0.2581 0.030 Uiso 1 1 calc R
C4 C 0.6068(6) 0.9468(5) 0.3351(5) 0.0226(14) Uani 1 1 d .
C5 C 0.8492(7) 1.1243(5) 0.1187(5) 0.0340(19) Uani 1 1 d .
H5A H 0.8885 1.1576 0.1392 0.051 Uiso 1 1 calc R
H5B H 0.7628 1.1390 0.1405 0.051 Uiso 1 1 calc R
H5C H 0.8767 1.1415 0.0516 0.051 Uiso 1 1 calc R
C6 C 1.0695(7) 1.0402(5) 0.0616(5) 0.0290(16) Uani 1 1 d .
H6 H 1.0486 1.1037 0.0417 0.035 Uiso 1 1 calc R
C7 C 1.1910(7) 1.0031(5) 0.0223(5) 0.0280(16) Uani 1 1 d .
C8 C 1.2728(8) 1.0617(6) -0.0433(6) 0.041(2) Uani 1 1 d .
H8 H 1.2509 1.1252 -0.0612 0.049 Uiso 1 1 calc R
C9 C 1.3863(9) 1.0261(7) -0.0819(7) 0.048(2) Uani 1 1 d .
H9 H 1.4434 1.0643 -0.1283 0.058 Uiso 1 1 calc R
C10 C 1.4154(8) 0.9344(7) -0.0519(6) 0.045(2) Uani 1 1 d .
H10 H 1.4933 0.9086 -0.0777 0.054 Uiso 1 1 calc R
C11 C 1.3306(7) 0.8793(6) 0.0162(5) 0.0326(18) Uani 1 1 d .
C12 C 1.3646(7) 0.7830(6) 0.0488(6) 0.0333(18) Uani 1 1 d .
H12 H 1.4418 0.7575 0.0212 0.040 Uiso 1 1 calc R
C13 C 1.4472(7) 0.6062(7) 0.1106(7) 0.050(3) Uani 1 1 d .
H13A H 1.4621 0.6053 0.0480 0.075 Uiso 1 1 calc R
H13B H 1.4591 0.5443 0.1496 0.075 Uiso 1 1 calc R
H13C H 1.5025 0.6435 0.1104 0.075 Uiso 1 1 calc R
C14 C 1.2452(7) 0.5911(5) 0.2251(5) 0.0286(16) Uani 1 1 d .
C15 C 1.2721(8) 0.4973(6) 0.2560(7) 0.045(2) Uani 1 1 d .
H15 H 1.3421 0.4677 0.2233 0.054 Uiso 1 1 calc R
C16 C 1.1945(9) 0.4498(6) 0.3344(7) 0.052(3) Uani 1 1 d .
H16 H 1.2100 0.3859 0.3568 0.062 Uiso 1 1 calc R
C17 C 1.0925(8) 0.4945(6) 0.3819(6) 0.040(2) Uani 1 1 d .
H17 H 1.0401 0.4626 0.4383 0.047 Uiso 1 1 calc R
C18 C 1.0709(7) 0.5842(6) 0.3454(6) 0.0340(18) Uani 1 1 d .
H18 H 0.9992 0.6142 0.3756 0.041 Uiso 1 1 calc R
C19 C 0.4556(7) 1.0715(5) 0.3744(7) 0.041(2) Uani 1 1 d .
H19A H 0.3758 1.0820 0.3681 0.061 Uiso 1 1 calc R
H19B H 0.5099 1.1080 0.3188 0.061 Uiso 1 1 calc R
H19C H 0.4522 1.0888 0.4273 0.061 Uiso 1 1 calc R
C20 C 0.3277(7) 0.9382(5) 0.5071(5) 0.0285(16) Uani 1 1 d .
H20 H 0.3016 1.0007 0.4991 0.034 Uiso 1 1 calc R
C21 C 0.2544(7) 0.8693(6) 0.5791(5) 0.0306(17) Uani 1 1 d .
C22 C 0.1445(7) 0.8976(6) 0.6341(6) 0.0366(19) Uani 1 1 d .
H22 H 0.1174 0.9601 0.6251 0.044 Uiso 1 1 calc R
C23 C 0.0754(8) 0.8308(7) 0.7033(6) 0.044(2) Uani 1 1 d .
H23 H -0.0004 0.8473 0.7417 0.053 Uiso 1 1 calc R
C24 C 0.1180(8) 0.7423(7) 0.7148(6) 0.041(2) Uani 1 1 d .
H24 H 0.0720 0.6965 0.7614 0.049 Uiso 1 1 calc R
C25 C 0.2300(7) 0.7186(6) 0.6578(5) 0.0356(19) Uani 1 1 d .
C26 C 0.2824(7) 0.6252(6) 0.6737(5) 0.0342(18) Uani 1 1 d .
H26 H 0.2392 0.5787 0.7219 0.041 Uiso 1 1 calc R
C27 C 0.3777(10) 0.4505(7) 0.7219(6) 0.053(3) Uani 1 1 d .
H27A H 0.3599 0.4694 0.7767 0.079 Uiso 1 1 calc R
H27B H 0.4288 0.3931 0.7276 0.079 Uiso 1 1 calc R
H27C H 0.3033 0.4426 0.7155 0.079 Uiso 1 1 calc R
C28 C 0.5551(8) 0.5040(5) 0.5847(5) 0.0309(17) Uani 1 1 d .
C29 C 0.6239(9) 0.4212(6) 0.6025(6) 0.039(2) Uani 1 1 d .
H29 H 0.5948 0.3736 0.6566 0.046 Uiso 1 1 calc R
C30 C 0.7340(9) 0.4091(6) 0.5412(7) 0.045(2) Uani 1 1 d .
H30 H 0.7813 0.3526 0.5522 0.054 Uiso 1 1 calc R
C31 C 0.7756(8) 0.4789(6) 0.4639(6) 0.038(2) Uani 1 1 d .
H31 H 0.8508 0.4713 0.4200 0.046 Uiso 1 1 calc R
C32 C 0.7059(8) 0.5595(6) 0.4517(6) 0.0358(19) Uani 1 1 d .
H32 H 0.7360 0.6087 0.3998 0.043 Uiso 1 1 calc R
C33 C 0.9424(9) 0.7926(8) 0.5467(7) 0.049(3) Uani 1 1 d .
C34 C 0.9904(8) 0.5814(6) 0.1039(6) 0.040(2) Uani 1 1 d .
C35 C 1.2278(8) 0.9671(7) 0.2830(7) 0.0424(5) Uani 1 1 d .
C36 C 0.6771(8) 0.3686(6) 0.0999(5) 0.038(2) Uani 1 1 d .
C37 C 0.7719(12) 0.6462(9) 0.9387(12) 0.084(4) Uani 1 1 d .
H37A H 0.7238 0.6348 0.9073 0.126 Uiso 1 1 calc R
H37B H 0.7434 0.6140 1.0042 0.126 Uiso 1 1 calc R
H37C H 0.8555 0.6248 0.9131 0.126 Uiso 1 1 calc R
N1 N 0.8252(5) 0.8812(4) 0.2375(4) 0.0258(13) Uani 1 1 d .
N2 N 0.6347(5) 0.8562(4) 0.3525(4) 0.0240(12) Uani 1 1 d .
N3 N 0.8781(6) 1.0285(4) 0.1550(4) 0.0297(14) Uani 1 1 d .
N4 N 0.9905(6) 0.9895(4) 0.1221(4) 0.0268(13) Uani 1 1 d .
N5 N 1.2187(6) 0.9127(4) 0.0533(4) 0.0264(13) Uani 1 1 d .
N6 N 1.2890(6) 0.7324(4) 0.1158(4) 0.0278(14) Uani 1 1 d .
N7 N 1.3271(6) 0.6434(4) 0.1455(4) 0.0294(15) Uani 1 1 d .
N8 N 1.1451(6) 0.6340(4) 0.2684(4) 0.0261(13) Uani 1 1 d .
N9 N 0.4982(5) 0.9768(4) 0.3876(4) 0.0267(13) Uani 1 1 d .
N10 N 0.4285(5) 0.9128(4) 0.4545(4) 0.0235(12) Uani 1 1 d .
N11 N 0.2971(6) 0.7827(4) 0.5902(4) 0.0276(13) Uani 1 1 d .
N12 N 0.3868(6) 0.6052(5) 0.6228(4) 0.0302(14) Uani 1 1 d .
N13 N 0.4391(7) 0.5198(5) 0.6411(5) 0.0354(16) Uani 1 1 d .
N14 N 0.5955(6) 0.5726(4) 0.5103(5) 0.0322(15) Uani 1 1 d .
N15 N 0.7613(8) 0.7448(7) 0.9258(6) 0.059(2) Uani 1 1 d .
O1 O 0.9912(6) 0.7850(5) 0.3837(4) 0.0531(18) Uani 1 1 d .
O2 O 0.8195(7) 0.8849(5) 0.4414(5) 0.0555(19) Uani 1 1 d .
O3 O 0.8126(6) 0.7242(5) 0.4941(5) 0.0504(17) Uani 1 1 d .
O4 O 1.0169(6) 0.7407(4) 0.0997(4) 0.0387(14) Uani 1 1 d .
O5 O 0.8259(6) 0.7134(5) 0.1005(5) 0.0552(19) Uani 1 1 d .
O6 O 0.8848(6) 0.6506(4) 0.2377(4) 0.0422(15) Uani 1 1 d .
O7 O 1.2552(8) 0.8111(6) 0.2585(5) 0.0697(13) Uani 1 1 d .
O8 O 1.4240(8) 0.8579(6) 0.2753(5) 0.0697(13) Uani 1 1 d .
O9 O 1.2585(8) 0.8164(6) 0.4014(5) 0.0697(13) Uani 1 1 d .
O10 O 0.5094(6) 0.3486(5) 0.2516(4) 0.0536(19) Uani 1 1 d .
O11 O 0.4614(6) 0.3578(6) 0.1199(5) 0.060(2) Uani 1 1 d .
O12 O 0.5758(9) 0.2253(5) 0.1848(7) 0.107(4) Uani 1 1 d .
O13 O 0.8485(10) 0.7848(7) 0.8831(7) 0.110(4) Uani 1 1 d .
O14 O 0.6645(7) 0.7780(6) 0.9654(7) 0.080(3) Uani 1 1 d .
O15 O 0.5700(5) 0.7496(4) 0.5653(3) 0.0303(12) Uani 1 1 d .
F1 F 0.8555(7) 0.7903(6) 0.6242(4) 0.082(2) Uani 1 1 d .
F2 F 1.0109(7) 0.7144(6) 0.5676(5) 0.081(2) Uani 1 1 d .
F3 F 0.9999(8) 0.8606(6) 0.5268(5) 0.087(2) Uani 1 1 d .
F4 F 1.0277(6) 0.5994(5) 0.0152(4) 0.0618(17) Uani 1 1 d .
F5 F 1.0828(6) 0.5440(4) 0.1348(5) 0.0635(18) Uani 1 1 d .
F6 F 0.9126(6) 0.5205(4) 0.1378(5) 0.0663(19) Uani 1 1 d .
F7 F 1.2456(13) 1.0101(7) 0.3241(9) 0.160(3) Uani 1 1 d .
F8 F 1.2855(14) 1.0052(6) 0.1863(9) 0.160(3) Uani 1 1 d .
F9 F 1.1159(14) 0.9704(7) 0.2913(9) 0.160(3) Uani 1 1 d .
F10 F 0.6631(7) 0.4560(4) 0.0810(7) 0.106(3) Uani 1 1 d .
F11 F 0.7235(5) 0.3452(5) 0.0251(4) 0.0590(17) Uani 1 1 d .
F12 F 0.7624(6) 0.3397(6) 0.1404(4) 0.086(3) Uani 1 1 d .
S1 S 0.88545(17) 0.79994(14) 0.45561(13) 0.0284(4) Uani 1 1 d .
S2 S 0.92085(18) 0.68307(14) 0.13956(13) 0.0301(4) Uani 1 1 d .
S3 S 1.3013(2) 0.84969(17) 0.30349(16) 0.0424(5) Uani 1 1 d .
S4 S 0.5420(2) 0.31712(15) 0.17361(14) 0.0369(5) Uani 1 1 d .
Pb1 Pb 1.08421(2) 0.803223(18) 0.201235(18) 0.02351(8) Uani 1 1 d .
Pb2 Pb 0.47208(2) 0.741504(19) 0.466228(18) 0.02501(8) Uani 1 1 d .
H1W H 0.6527 0.7407 0.5393 0.050 Uiso 1 1 d .
H2W H 0.5290 0.7315 0.6216 0.050 Uiso 1 1 d .

loop_
_atom_site_aniso_label
_atom_site_aniso_U_11
_atom_site_aniso_U_22
_atom_site_aniso_U_33
_atom_site_aniso_U_23
_atom_site_aniso_U_13
_atom_site_aniso_U_12
C1 0.025(4) 0.021(3) 0.028(4) -0.009(3) -0.006(3) 0.005(3)
C2 0.022(3) 0.025(3) 0.021(3) -0.008(3) -0.007(3) 0.006(3)
C3 0.022(4) 0.019(3) 0.031(4) -0.009(3) -0.008(3) 0.003(3)
C4 0.022(3) 0.024(3) 0.025(3) -0.013(3) -0.008(3) 0.002(3)
C5 0.032(4) 0.021(4) 0.029(4) 0.003(3) -0.001(3) 0.003(3)
C6 0.030(4) 0.028(4) 0.027(4) -0.005(3) -0.009(3) -0.001(3)
C7 0.022(4) 0.034(4) 0.024(4) -0.008(3) -0.006(3) 0.001(3)
C8 0.035(5) 0.042(5) 0.039(5) -0.008(4) -0.006(4) -0.006(4)
C9 0.038(5) 0.044(5) 0.043(5) -0.001(4) 0.005(4) -0.013(4)
C10 0.030(5) 0.050(6) 0.038(5) -0.008(4) 0.008(4) -0.010(4)
C11 0.027(4) 0.039(5) 0.028(4) -0.013(3) -0.004(3) 0.000(3)
C12 0.020(4) 0.043(5) 0.033(4) -0.015(4) -0.003(3) 0.004(3)
C13 0.020(4) 0.055(6) 0.050(5) -0.013(5) 0.002(4) 0.023(4)
C14 0.030(4) 0.030(4) 0.031(4) -0.013(3) -0.016(3) 0.007(3)
C15 0.037(5) 0.029(4) 0.057(6) -0.018(4) 0.000(4) 0.005(4)
C16 0.052(6) 0.025(4) 0.066(7) -0.009(4) -0.018(5) 0.014(4)
C17 0.034(5) 0.037(5) 0.041(5) -0.007(4) -0.011(4) -0.001(4)
C18 0.029(4) 0.037(4) 0.032(4) -0.009(3) -0.009(3) 0.004(3)
C19 0.023(4) 0.025(4) 0.062(6) -0.022(4) 0.007(4) 0.003(3)
C20 0.027(4) 0.030(4) 0.032(4) -0.016(3) -0.010(3) 0.003(3)
C21 0.025(4) 0.041(5) 0.023(4) -0.011(3) -0.007(3) 0.000(3)
C22 0.024(4) 0.047(5) 0.034(4) -0.015(4) -0.005(3) 0.005(4)
C23 0.023(4) 0.061(6) 0.042(5) -0.018(5) -0.002(4) 0.000(4)
C24 0.027(4) 0.065(6) 0.032(4) -0.014(4) -0.007(3) -0.011(4)
C25 0.026(4) 0.057(6) 0.029(4) -0.011(4) -0.010(3) -0.014(4)
C26 0.032(4) 0.046(5) 0.027(4) -0.012(4) -0.004(3) -0.016(4)
C27 0.062(7) 0.049(6) 0.035(5) 0.005(4) -0.008(5) -0.023(5)
C28 0.036(4) 0.032(4) 0.031(4) -0.009(3) -0.016(3) -0.007(3)
C29 0.048(5) 0.033(4) 0.040(5) -0.015(4) -0.015(4) -0.004(4)
C30 0.050(6) 0.032(5) 0.064(6) -0.020(4) -0.029(5) 0.000(4)
C31 0.028(4) 0.037(5) 0.049(5) -0.018(4) -0.005(4) -0.006(4)
C32 0.032(4) 0.037(5) 0.036(4) -0.011(4) -0.005(4) -0.010(4)
C33 0.042(5) 0.069(7) 0.054(6) -0.036(5) -0.024(5) 0.009(5)
C34 0.040(5) 0.045(5) 0.036(5) -0.021(4) -0.005(4) 0.000(4)
C35 0.0348(11) 0.0530(13) 0.0414(12) -0.0032(10) -0.0165(9) -0.0187(10)
C36 0.040(5) 0.044(5) 0.024(4) -0.013(4) -0.006(4) 0.004(4)
C37 0.053(7) 0.077(9) 0.143(14) -0.057(9) -0.037(8) 0.005(7)
N1 0.023(3) 0.022(3) 0.022(3) -0.002(2) -0.002(2) 0.004(2)
N2 0.021(3) 0.023(3) 0.025(3) -0.009(2) -0.004(2) 0.000(2)
N3 0.025(3) 0.025(3) 0.027(3) -0.004(3) -0.002(3) 0.003(3)
N4 0.023(3) 0.029(3) 0.025(3) -0.009(3) -0.009(3) 0.007(3)
N5 0.026(3) 0.033(3) 0.018(3) -0.008(3) -0.004(2) -0.003(3)
N6 0.029(3) 0.027(3) 0.025(3) -0.010(3) -0.009(3) 0.006(3)
N7 0.037(4) 0.020(3) 0.028(3) -0.008(3) -0.016(3) 0.015(3)
N8 0.029(3) 0.029(3) 0.024(3) -0.013(3) -0.011(3) 0.005(3)
N9 0.021(3) 0.028(3) 0.028(3) -0.013(3) 0.000(2) 0.000(2)
N10 0.020(3) 0.028(3) 0.027(3) -0.014(3) -0.007(2) 0.000(2)
N11 0.022(3) 0.035(4) 0.027(3) -0.013(3) -0.004(3) -0.003(3)
N12 0.032(4) 0.037(4) 0.026(3) -0.009(3) -0.007(3) -0.016(3)
N13 0.039(4) 0.037(4) 0.032(4) -0.010(3) -0.008(3) -0.010(3)
N14 0.036(4) 0.029(3) 0.034(4) -0.012(3) -0.011(3) -0.003(3)
N15 0.045(5) 0.066(6) 0.055(5) -0.012(5) -0.007(4) -0.004(5)
O1 0.051(4) 0.071(5) 0.035(3) -0.025(3) -0.003(3) -0.005(4)
O2 0.062(5) 0.050(4) 0.068(5) -0.033(4) -0.035(4) 0.020(3)
O3 0.046(4) 0.046(4) 0.059(4) -0.005(3) -0.022(3) -0.011(3)
O4 0.045(4) 0.039(3) 0.031(3) -0.014(3) -0.005(3) -0.009(3)
O5 0.052(4) 0.060(5) 0.067(5) -0.020(4) -0.040(4) 0.006(3)
O6 0.039(4) 0.046(4) 0.034(3) -0.017(3) -0.003(3) 0.004(3)
O7 0.069(3) 0.093(4) 0.052(3) -0.015(2) -0.029(2) -0.011(3)
O8 0.069(3) 0.093(4) 0.052(3) -0.015(2) -0.029(2) -0.011(3)
O9 0.069(3) 0.093(4) 0.052(3) -0.015(2) -0.029(2) -0.011(3)
O10 0.040(4) 0.088(5) 0.028(3) -0.024(3) -0.002(3) -0.001(4)
O11 0.037(4) 0.106(6) 0.040(4) -0.033(4) -0.006(3) -0.004(4)
O12 0.079(6) 0.033(4) 0.124(8) -0.004(5) 0.045(6) 0.000(4)
O13 0.097(8) 0.100(8) 0.090(7) -0.008(6) 0.021(6) -0.049(7)
O14 0.047(5) 0.087(7) 0.116(8) -0.053(6) -0.025(5) 0.012(4)
O15 0.030(3) 0.041(3) 0.023(3) -0.014(2) -0.007(2) -0.006(2)
F1 0.085(5) 0.126(7) 0.038(3) -0.033(4) -0.013(3) -0.011(5)
F2 0.082(5) 0.104(6) 0.078(5) -0.039(4) -0.056(4) 0.019(4)
F3 0.111(6) 0.105(6) 0.078(5) -0.030(4) -0.042(5) -0.052(5)
F4 0.059(4) 0.088(5) 0.043(3) -0.040(3) 0.003(3) -0.015(3)
F5 0.052(4) 0.061(4) 0.083(5) -0.039(4) -0.026(3) 0.023(3)
F6 0.062(4) 0.049(4) 0.080(4) -0.034(3) 0.009(3) -0.020(3)
F7 0.261(9) 0.070(4) 0.198(7) -0.002(4) -0.167(7) -0.008(5)
F8 0.261(9) 0.070(4) 0.198(7) -0.002(4) -0.167(7) -0.008(5)
F9 0.261(9) 0.070(4) 0.198(7) -0.002(4) -0.167(7) -0.008(5)
F10 0.067(5) 0.033(3) 0.149(8) -0.015(4) 0.032(5) -0.004(3)
F11 0.045(3) 0.094(5) 0.040(3) -0.039(3) 0.015(3) -0.028(3)
F12 0.039(4) 0.168(8) 0.048(4) -0.030(4) -0.013(3) -0.010(4)
S1 0.0217(9) 0.0375(10) 0.0271(9) -0.0151(8) -0.0049(7) -0.0006(8)
S2 0.0314(10) 0.0312(10) 0.0287(9) -0.0101(8) -0.0114(8) 0.0009(8)
S3 0.0348(11) 0.0530(13) 0.0414(12) -0.0032(10) -0.0165(9) -0.0187(10)
S4 0.0335(11) 0.0348(11) 0.0314(10) -0.0115(8) 0.0019(9) 0.0010(9)
Pb1 0.02402(15) 0.02364(14) 0.02078(13) -0.00885(10) -0.00558(11) 0.00326(11)
Pb2 0.02598(15) 0.02797(15) 0.02286(14) -0.01059(11) -0.00683(11) -0.00252(11)

loop_
_atom_type_symbol
_atom_type_description
_atom_type_scat_dispersion_real
_atom_type_scat_dispersion_imag
_atom_type_scat_source
C C 0.0033 0.0016 'International Tables Vol C Tables 4.2.6.8 and 6.1.1.4'
H H 0.0000 0.0000 'International Tables Vol C Tables 4.2.6.8 and 6.1.1.4'
N N 0.0061 0.0033 'International Tables Vol C Tables 4.2.6.8 and 6.1.1.4'
O O 0.0106 0.0060 'International Tables Vol C Tables 4.2.6.8 and 6.1.1.4'
F F 0.0171 0.0103 'International Tables Vol C Tables 4.2.6.8 and 6.1.1.4'
S S 0.1246 0.1234 'International Tables Vol C Tables 4.2.6.8 and 6.1.1.4'
Pb Pb -3.3944 10.1111 'International Tables Vol C Tables 4.2.6.8 and 6.1.1.4'

loop_
_geom_angle_atom_site_label_1
_geom_angle_atom_site_label_2
_geom_angle_atom_site_label_3
_geom_angle
N1 C1 N2 128.2(7)
N1 C1 H1 115.9
N2 C1 H1 115.9
N1 C2 N3 117.4(6)
N1 C2 C3 121.9(7)
N3 C2 C3 120.7(6)
C4 C3 C2 117.7(6)
C4 C3 H3 121.1
C2 C3 H3 121.1
N2 C4 N9 117.4(7)
N2 C4 C3 121.6(6)
N9 C4 C3 121.0(6)
N3 C5 H5A 109.5
N3 C5 H5B 109.5
H5A C5 H5B 109.5
N3 C5 H5C 109.5
H5A C5 H5C 109.5
H5B C5 H5C 109.5
N4 C6 C7 121.7(7)
N4 C6 H6 119.2
C7 C6 H6 119.2
N5 C7 C8 123.2(7)
N5 C7 C6 117.8(7)
C8 C7 C6 119.0(8)
C9 C8 C7 118.7(9)
C9 C8 H8 120.6
C7 C8 H8 120.6
C10 C9 C8 118.8(8)
C10 C9 H9 120.6
C8 C9 H9 120.6
C9 C10 C11 120.0(8)
C9 C10 H10 120.0
C11 C10 H10 120.0
N5 C11 C10 122.0(8)
N5 C11 C12 119.0(7)
C10 C11 C12 119.0(8)
N6 C12 C11 119.3(7)
N6 C12 H12 120.3
C11 C12 H12 120.3
N7 C13 H13A 109.5
N7 C13 H13B 109.5
H13A C13 H13B 109.5
N7 C13 H13C 109.5
H13A C13 H13C 109.5
H13B C13 H13C 109.5
N8 C14 C15 122.1(8)
N8 C14 N7 118.6(7)
C15 C14 N7 119.3(7)
C16 C15 C14 117.9(8)
C16 C15 H15 121.1
C14 C15 H15 121.1
C15 C16 C17 120.3(8)
C15 C16 H16 119.8
C17 C16 H16 119.8
C18 C17 C16 117.9(9)
C18 C17 H17 121.1
C16 C17 H17 121.1
C17 C18 N8 123.8(8)
C17 C18 H18 118.1
N8 C18 H18 118.1
N9 C19 H19A 109.5
N9 C19 H19B 109.5
H19A C19 H19B 109.5
N9 C19 H19C 109.5
H19A C19 H19C 109.5
H19B C19 H19C 109.5
N10 C20 C21 118.9(7)
N10 C20 H20 120.5
C21 C20 H20 120.5
N11 C21 C22 123.3(8)
N11 C21 C20 118.3(7)
C22 C21 C20 118.4(8)
C21 C22 C23 117.8(8)
C21 C22 H22 121.1
C23 C22 H22 121.1
C24 C23 C22 119.3(8)
C24 C23 H23 120.4
C22 C23 H23 120.4
C23 C24 C25 120.0(9)
C23 C24 H24 120.0
C25 C24 H24 120.0
N11 C25 C24 121.2(9)
N11 C25 C26 117.5(7)
C24 C25 C26 121.1(8)
N12 C26 C25 120.2(8)
N12 C26 H26 119.9
C25 C26 H26 119.9
N13 C27 H27A 109.5
N13 C27 H27B 109.5
H27A C27 H27B 109.5
N13 C27 H27C 109.5
H27A C27 H27C 109.5
H27B C27 H27C 109.5
N14 C28 C29 121.3(8)
N14 C28 N13 116.0(7)
C29 C28 N13 122.7(8)
C30 C29 C28 119.3(9)
C30 C29 H29 120.3
C28 C29 H29 120.3
C29 C30 C31 119.7(9)
C29 C30 H30 120.1
C31 C30 H30 120.1
C32 C31 C30 118.3(8)
C32 C31 H31 120.9
C30 C31 H31 120.9
N14 C32 C31 123.1(8)
N14 C32 H32 118.4
C31 C32 H32 118.4
F3 C33 F1 107.5(9)
F3 C33 F2 110.4(9)
F1 C33 F2 103.7(9)
F3 C33 S1 111.8(8)
F1 C33 S1 111.4(7)
F2 C33 S1 111.6(7)
F4 C34 F6 108.1(8)
F4 C34 F5 108.3(8)
F6 C34 F5 107.8(8)
F4 C34 S2 111.7(7)
F6 C34 S2 110.1(6)
F5 C34 S2 110.7(6)
F7 C35 F9 113.7(13)
F7 C35 F8 108.9(10)
F9 C35 F8 105.1(10)
F7 C35 S3 114.3(8)
F9 C35 S3 112.2(8)
F8 C35 S3 101.4(8)
F10 C36 F11 110.4(8)
F10 C36 F12 106.1(9)
F11 C36 F12 103.7(7)
F10 C36 S4 112.6(6)
F11 C36 S4 112.9(7)
F12 C36 S4 110.6(6)
N15 C37 H37A 109.5
N15 C37 H37B 109.5
H37A C37 H37B 109.5
N15 C37 H37C 109.5
H37A C37 H37C 109.5
H37B C37 H37C 109.5
C1 N1 C2 115.0(6)
C1 N1 Pb1 118.5(4)
C2 N1 Pb1 120.8(5)
C1 N2 C4 115.5(6)
C1 N2 Pb2 123.2(5)
C4 N2 Pb2 120.8(5)
N4 N3 C2 117.2(6)
N4 N3 C5 120.1(6)
C2 N3 C5 122.7(6)
C6 N4 N3 118.6(6)
C6 N4 Pb1 114.5(5)
N3 N4 Pb1 125.8(5)
C11 N5 C7 117.3(7)
C11 N5 Pb1 117.1(5)
C7 N5 Pb1 124.5(5)
C12 N6 N7 116.7(7)
C12 N6 Pb1 120.6(5)
N7 N6 Pb1 122.2(5)
N6 N7 C14 115.2(6)
N6 N7 C13 123.2(7)
C14 N7 C13 120.7(7)
C14 N8 C18 117.9(7)
C14 N8 Pb1 121.9(5)
C18 N8 Pb1 120.0(5)
N10 N9 C4 117.4(6)
N10 N9 C19 119.5(6)
C4 N9 C19 123.1(6)
C20 N10 N9 119.3(6)
C20 N10 Pb2 117.0(5)
N9 N10 Pb2 123.0(4)
C21 N11 C25 118.4(7)
C21 N11 Pb2 119.0(5)
C25 N11 Pb2 121.1(5)
C26 N12 N13 120.5(7)
C26 N12 Pb2 114.4(6)
N13 N12 Pb2 124.5(5)
N12 N13 C28 117.1(7)
N12 N13 C27 119.3(7)
C28 N13 C27 123.4(8)
C28 N14 C32 118.2(7)
C28 N14 Pb2 124.9(5)
C32 N14 Pb2 116.9(5)
O13 N15 O14 124.8(12)
O13 N15 C37 118.8(11)
O14 N15 C37 116.2(10)
S1 O1 Pb1 144.7(4)
S2 O4 Pb1 121.2(3)
S3 O7 Pb1 150.1(6)
Pb2 O15 H1W 110.2
Pb2 O15 H2W 112.4
H1W O15 H2W 127.8
O2 S1 O1 118.4(5)
O2 S1 O3 113.7(4)
O1 S1 O3 111.5(4)
O2 S1 C33 104.1(4)
O1 S1 C33 103.2(4)
O3 S1 C33 103.9(5)
O5 S2 O6 115.4(4)
O5 S2 O4 115.5(4)
O6 S2 O4 113.8(4)
O5 S2 C34 102.7(4)
O6 S2 C34 104.0(4)
O4 S2 C34 103.2(4)
O7 S3 O8 120.7(5)
O7 S3 O9 114.4(5)
O8 S3 O9 109.1(5)
O7 S3 C35 103.2(5)
O8 S3 C35 105.7(5)
O9 S3 C35 101.3(5)
O12 S4 O10 118.2(6)
O12 S4 O11 114.9(7)
O10 S4 O11 111.8(4)
O12 S4 C36 103.4(5)
O10 S4 C36 103.6(4)
O11 S4 C36 102.4(4)
N8 Pb1 O7 78.7(2)
N8 Pb1 N6 61.7(2)
O7 Pb1 N6 67.3(2)
N8 Pb1 O4 82.08(19)
O7 Pb1 O4 147.3(2)
N6 Pb1 O4 80.3(2)
N8 Pb1 N5 124.5(2)
O7 Pb1 N5 79.0(2)
N6 Pb1 N5 62.9(2)
O4 Pb1 N5 90.63(19)
N8 Pb1 O1 79.4(2)
O7 Pb1 O1 72.2(2)
N6 Pb1 O1 127.6(2)
O4 Pb1 O1 129.6(2)
N5 Pb1 O1 137.8(2)
N8 Pb1 N4 173.11(19)
O7 Pb1 N4 108.1(2)
N6 Pb1 N4 121.39(18)
O4 Pb1 N4 92.24(19)
N5 Pb1 N4 59.12(18)
O1 Pb1 N4 101.5(2)
N8 Pb1 N1 122.03(19)
O7 Pb1 N1 134.1(2)
N6 Pb1 N1 157.63(19)
O4 Pb1 N1 78.59(18)
N5 Pb1 N1 109.87(18)
O1 Pb1 N1 72.75(19)
N4 Pb1 N1 52.54(17)
O15 Pb2 N11 79.7(2)
O15 Pb2 N10 78.75(19)
N11 Pb2 N10 64.3(2)
O15 Pb2 N2 77.85(19)
N11 Pb2 N2 122.47(19)
N10 Pb2 N2 59.70(18)
O15 Pb2 N12 76.82(19)
N11 Pb2 N12 62.5(2)
N10 Pb2 N12 124.26(19)
N2 Pb2 N12 152.6(2)
O15 Pb2 N14 75.2(2)
N11 Pb2 N14 117.6(2)
N10 Pb2 N14 152.8(2)
N2 Pb2 N14 106.57(19)
N12 Pb2 N14 56.5(2)

loop_
_geom_bond_atom_site_label_1
_geom_bond_atom_site_label_2
_geom_bond_distance
C1 N1 1.333(9)
C1 N2 1.335(9)
C1 H1 0.9500
C2 N1 1.358(9)
C2 N3 1.386(10)
C2 C3 1.388(9)
C3 C4 1.383(10)
C3 H3 0.9500
C4 N2 1.353(9)
C4 N9 1.377(9)
C5 N3 1.440(9)
C5 H5A 0.9800
C5 H5B 0.9800
C5 H5C 0.9800
C6 N4 1.277(10)
C6 C7 1.461(11)
C6 H6 0.9500
C7 N5 1.353(10)
C7 C8 1.389(12)
C8 C9 1.376(13)
C8 H8 0.9500
C9 C10 1.373(13)
C9 H9 0.9500
C10 C11 1.393(12)
C10 H10 0.9500
C11 N5 1.345(10)
C11 C12 1.450(12)
C12 N6 1.289(10)
C12 H12 0.9500
C13 N7 1.434(9)
C13 H13A 0.9800
C13 H13B 0.9800
C13 H13C 0.9800
C14 N8 1.341(9)
C14 C15 1.399(11)
C14 N7 1.428(11)
C15 C16 1.364(14)
C15 H15 0.9500
C16 C17 1.396(13)
C16 H16 0.9500
C17 C18 1.345(12)
C17 H17 0.9500
C18 N8 1.347(10)
C18 H18 0.9500
C19 N9 1.444(9)
C19 H19A 0.9800
C19 H19B 0.9800
C19 H19C 0.9800
C20 N10 1.291(9)
C20 C21 1.461(11)
C20 H20 0.9500
C21 N11 1.332(10)
C21 C22 1.395(11)
C22 C23 1.402(13)
C22 H22 0.9500
C23 C24 1.357(14)
C23 H23 0.9500
C24 C25 1.402(12)
C24 H24 0.9500
C25 N11 1.356(10)
C25 C26 1.452(13)
C26 N12 1.282(10)
C26 H26 0.9500
C27 N13 1.462(11)
C27 H27A 0.9800
C27 H27B 0.9800
C27 H27C 0.9800
C28 N14 1.335(10)
C28 C29 1.393(12)
C28 N13 1.402(11)
C29 C30 1.373(13)
C29 H29 0.9500
C30 C31 1.373(13)
C30 H30 0.9500
C31 C32 1.365(12)
C31 H31 0.9500
C32 N14 1.358(11)
C32 H32 0.9500
C33 F3 1.289(13)
C33 F1 1.320(12)
C33 F2 1.345(12)
C33 S1 1.816(10)
C34 F4 1.301(10)
C34 F6 1.326(11)
C34 F5 1.333(11)
C34 S2 1.833(9)
C35 F7 1.204(14)
C35 F9 1.302(16)
C35 F8 1.443(16)
C35 S3 1.853(11)
C36 F10 1.295(11)
C36 F11 1.298(9)
C36 F12 1.341(11)
C36 S4 1.804(10)
C37 N15 1.483(16)
C37 H37A 0.9800
C37 H37B 0.9800
C37 H37C 0.9800
N1 Pb1 3.035(6)
N2 Pb2 2.678(6)
N3 N4 1.366(8)
N4 Pb1 2.939(6)
N5 Pb1 2.641(6)
N6 N7 1.358(8)
N6 Pb1 2.600(6)
N8 Pb1 2.573(6)
N9 N10 1.367(9)
N10 Pb2 2.600(6)
N11 Pb2 2.503(6)
N12 N13 1.344(10)
N12 Pb2 2.739(6)
N14 Pb2 2.763(7)
N15 O13 1.203(13)
N15 O14 1.223(11)
O1 S1 1.435(7)
O1 Pb1 2.722(6)
O2 S1 1.399(7)
O3 S1 1.461(7)
O4 S2 1.449(6)
O4 Pb1 2.619(6)
O5 S2 1.429(7)
O6 S2 1.434(6)
O7 S3 1.405(9)
O7 Pb1 2.600(8)
O8 S3 1.408(9)
O9 S3 1.432(8)
O10 S4 1.425(7)
O11 S4 1.449(8)
O12 S4 1.389(8)
O15 Pb2 2.376(5)
O15 H1W 0.9369
O15 H2W 0.8523

loop_
_geom_hbond_atom_site_label_D
_geom_hbond_atom_site_label_H
_geom_hbond_atom_site_label_A
_geom_hbond_distance_DH
_geom_hbond_distance_HA
_geom_hbond_distance_DA
_geom_hbond_angle_DHA
_geom_hbond_site_symmetry_A
O15 H1W O3 0.94 1.80 2.738(9) 177.2 .
O15 H1W S1 0.94 2.85 3.713(6) 153.3 .
O15 H2W O10 0.85 1.97 2.769(8) 156.3 2_666

loop_
_geom_torsion_atom_site_label_1
_geom_torsion_atom_site_label_2
_geom_torsion_atom_site_label_3
_geom_torsion_atom_site_label_4
_geom_torsion
N1 C2 C3 C4 -0.3(11)
N3 C2 C3 C4 -180.0(7)
C2 C3 C4 N2 0.3(11)
C2 C3 C4 N9 177.9(7)
N4 C6 C7 N5 -1.3(12)
N4 C6 C7 C8 179.9(8)
N5 C7 C8 C9 3.0(14)
C6 C7 C8 C9 -178.3(9)
C7 C8 C9 C10 -2.0(15)
C8 C9 C10 C11 0.0(16)
C9 C10 C11 N5 1.3(15)
C9 C10 C11 C12 -177.9(9)
N5 C11 C12 N6 -3.6(12)
C10 C11 C12 N6 175.6(8)
N8 C14 C15 C16 -2.2(15)
N7 C14 C15 C16 177.3(9)
C14 C15 C16 C17 -0.6(16)
C15 C16 C17 C18 3.4(16)
C16 C17 C18 N8 -3.7(14)
N10 C20 C21 N11 2.9(11)
N10 C20 C21 C22 -178.6(7)
N11 C21 C22 C23 -1.2(13)
C20 C21 C22 C23 -179.6(8)
C21 C22 C23 C24 0.8(14)
C22 C23 C24 C25 0.0(14)
C23 C24 C25 N11 -0.6(13)
C23 C24 C25 C26 174.4(8)
N11 C25 C26 N12 -2.4(12)
C24 C25 C26 N12 -177.6(8)
N14 C28 C29 C30 -1.7(13)
N13 C28 C29 C30 176.1(8)
C28 C29 C30 C31 0.8(13)
C29 C30 C31 C32 1.4(14)
C30 C31 C32 N14 -3.0(14)
N2 C1 N1 C2 -0.6(12)
N2 C1 N1 Pb1 152.9(7)
N3 C2 N1 C1 -179.9(7)
C3 C2 N1 C1 0.4(11)
N3 C2 N1 Pb1 27.2(9)
C3 C2 N1 Pb1 -152.5(6)
N1 C1 N2 C4 0.7(12)
N1 C1 N2 Pb2 173.3(6)
N9 C4 N2 C1 -178.2(7)
C3 C4 N2 C1 -0.5(11)
N9 C4 N2 Pb2 9.0(9)
C3 C4 N2 Pb2 -173.3(5)
N1 C2 N3 N4 -10.9(10)
C3 C2 N3 N4 168.8(7)
N1 C2 N3 C5 167.2(7)
C3 C2 N3 C5 -13.1(12)
C7 C6 N4 N3 -179.1(7)
C7 C6 N4 Pb1 12.1(10)
C2 N3 N4 C6 -179.1(7)
C5 N3 N4 C6 2.7(11)
C2 N3 N4 Pb1 -11.6(9)
C5 N3 N4 Pb1 170.2(6)
C10 C11 N5 C7 -0.5(12)
C12 C11 N5 C7 178.7(7)
C10 C11 N5 Pb1 -169.0(7)
C12 C11 N5 Pb1 10.2(10)
C8 C7 N5 C11 -1.7(12)
C6 C7 N5 C11 179.6(7)
C8 C7 N5 Pb1 165.9(6)
C6 C7 N5 Pb1 -12.8(10)
C11 C12 N6 N7 -177.8(7)
C11 C12 N6 Pb1 -5.3(11)
C12 N6 N7 C14 174.3(7)
Pb1 N6 N7 C14 1.8(9)
C12 N6 N7 C13 4.6(12)
Pb1 N6 N7 C13 -167.8(7)
N8 C14 N7 N6 -6.1(10)
C15 C14 N7 N6 174.3(8)
N8 C14 N7 C13 163.8(8)
C15 C14 N7 C13 -15.8(12)
C15 C14 N8 C18 2.0(12)
N7 C14 N8 C18 -177.5(7)
C15 C14 N8 Pb1 -172.7(7)
N7 C14 N8 Pb1 7.8(9)
C17 C18 N8 C14 1.1(13)
C17 C18 N8 Pb1 175.9(7)
N2 C4 N9 N10 1.6(10)
C3 C4 N9 N10 -176.1(7)
N2 C4 N9 C19 -177.9(8)
C3 C4 N9 C19 4.4(12)
C21 C20 N10 N9 -179.3(7)
C21 C20 N10 Pb2 10.0(9)
C4 N9 N10 C20 177.8(7)
C19 N9 N10 C20 -2.7(11)
C4 N9 N10 Pb2 -12.1(9)
C19 N9 N10 Pb2 167.5(6)
C22 C21 N11 C25 0.6(12)
C20 C21 N11 C25 179.1(7)
C22 C21 N11 Pb2 166.6(6)
C20 C21 N11 Pb2 -14.9(9)
C24 C25 N11 C21 0.3(12)
C26 C25 N11 C21 -174.9(7)
C24 C25 N11 Pb2 -165.4(6)
C26 C25 N11 Pb2 19.4(10)
C25 C26 N12 N13 175.3(7)
C25 C26 N12 Pb2 -13.3(10)
C26 N12 N13 C28 -177.4(7)
Pb2 N12 N13 C28 12.2(9)
C26 N12 N13 C27 -2.4(11)
Pb2 N12 N13 C27 -172.8(6)
N14 C28 N13 N12 -9.5(10)
C29 C28 N13 N12 172.7(7)
N14 C28 N13 C27 175.7(8)
C29 C28 N13 C27 -2.1(13)
C29 C28 N14 C32 0.2(12)
N13 C28 N14 C32 -177.7(7)
C29 C28 N14 Pb2 -179.1(6)
N13 C28 N14 Pb2 3.0(10)
C31 C32 N14 C28 2.2(13)
C31 C32 N14 Pb2 -178.5(7)
Pb1 O1 S1 O2 -48.2(9)
Pb1 O1 S1 O3 86.5(8)
Pb1 O1 S1 C33 -162.6(7)
F3 C33 S1 O2 -54.4(9)
F1 C33 S1 O2 65.8(9)
F2 C33 S1 O2 -178.7(8)
F3 C33 S1 O1 69.8(8)
F1 C33 S1 O1 -169.9(8)
F2 C33 S1 O1 -54.4(9)
F3 C33 S1 O3 -173.7(8)
F1 C33 S1 O3 -53.4(9)
F2 C33 S1 O3 62.0(9)
Pb1 O4 S2 O5 125.2(4)
Pb1 O4 S2 O6 -11.5(5)
Pb1 O4 S2 C34 -123.5(4)
F4 C34 S2 O5 58.9(8)
F6 C34 S2 O5 -61.2(8)
F5 C34 S2 O5 179.7(7)
F4 C34 S2 O6 179.5(7)
F6 C34 S2 O6 59.4(8)
F5 C34 S2 O6 -59.7(7)
F4 C34 S2 O4 -61.4(8)
F6 C34 S2 O4 178.5(7)
F5 C34 S2 O4 59.3(7)
Pb1 O7 S3 O8 -146.6(9)
Pb1 O7 S3 O9 80.1(11)
Pb1 O7 S3 C35 -29.0(11)
F7 C35 S3 O7 172.7(11)
F9 C35 S3 O7 41.4(10)
F8 C35 S3 O7 -70.3(8)
F7 C35 S3 O8 -59.6(11)
F9 C35 S3 O8 169.0(9)
F8 C35 S3 O8 57.3(8)
F7 C35 S3 O9 54.1(11)
F9 C35 S3 O9 -77.3(10)
F8 C35 S3 O9 171.1(7)
F10 C36 S4 O12 179.8(9)
F11 C36 S4 O12 54.0(9)
F12 C36 S4 O12 -61.7(9)
F10 C36 S4 O10 -56.4(9)
F11 C36 S4 O10 177.8(7)
F12 C36 S4 O10 62.2(8)
F10 C36 S4 O11 60.0(9)
F11 C36 S4 O11 -65.8(7)
F12 C36 S4 O11 178.6(7)
C14 N8 Pb1 O7 -74.8(6)
C18 N8 Pb1 O7 110.6(6)
C14 N8 Pb1 N6 -4.7(5)
C18 N8 Pb1 N6 -179.3(7)
C14 N8 Pb1 O4 78.5(6)
C18 N8 Pb1 O4 -96.1(6)
C14 N8 Pb1 N5 -6.8(7)
C18 N8 Pb1 N5 178.6(5)
C14 N8 Pb1 O1 -148.5(6)
C18 N8 Pb1 O1 36.9(6)
C14 N8 Pb1 N1 149.7(5)
C18 N8 Pb1 N1 -24.9(6)
S3 O7 Pb1 N8 -136.5(11)
S3 O7 Pb1 N6 159.7(11)
S3 O7 Pb1 O4 168.3(8)
S3 O7 Pb1 N5 94.7(10)
S3 O7 Pb1 O1 -54.1(10)
S3 O7 Pb1 N4 42.5(11)
S3 O7 Pb1 N1 -12.4(12)
C12 N6 Pb1 N8 -170.9(7)
N7 N6 Pb1 N8 1.3(5)
C12 N6 Pb1 O7 -81.7(7)
N7 N6 Pb1 O7 90.4(6)
C12 N6 Pb1 O4 102.9(6)
N7 N6 Pb1 O4 -84.9(6)
C12 N6 Pb1 N5 7.2(6)
N7 N6 Pb1 N5 179.4(6)
C12 N6 Pb1 O1 -123.8(6)
N7 N6 Pb1 O1 48.4(6)
C12 N6 Pb1 N4 16.2(7)
N7 N6 Pb1 N4 -171.6(5)
C12 N6 Pb1 N1 83.3(8)
N7 N6 Pb1 N1 -104.5(6)
S2 O4 Pb1 N8 65.4(4)
S2 O4 Pb1 O7 119.8(5)
S2 O4 Pb1 N6 127.8(4)
S2 O4 Pb1 N5 -169.8(4)
S2 O4 Pb1 O1 -3.7(5)
S2 O4 Pb1 N4 -110.7(4)
S2 O4 Pb1 N1 -59.7(4)
C11 N5 Pb1 N8 -6.6(7)
C7 N5 Pb1 N8 -174.3(5)
C11 N5 Pb1 O7 61.3(6)
C7 N5 Pb1 O7 -106.3(6)
C11 N5 Pb1 N6 -8.7(5)
C7 N5 Pb1 N6 -176.3(7)
C11 N5 Pb1 O4 -87.5(6)
C7 N5 Pb1 O4 104.9(6)
C11 N5 Pb1 O1 108.5(6)
C7 N5 Pb1 O1 -59.1(7)
C11 N5 Pb1 N4 -179.7(6)
C7 N5 Pb1 N4 12.7(6)
C11 N5 Pb1 N1 -165.6(5)
C7 N5 Pb1 N1 26.8(6)
S1 O1 Pb1 N8 -127.1(8)
S1 O1 Pb1 O7 151.4(8)
S1 O1 Pb1 N6 -168.1(7)
S1 O1 Pb1 O4 -56.8(9)
S1 O1 Pb1 N5 102.2(8)
S1 O1 Pb1 N4 45.9(8)
S1 O1 Pb1 N1 1.4(7)
C6 N4 Pb1 O7 52.3(6)
N3 N4 Pb1 O7 -115.6(6)
C6 N4 Pb1 N6 -21.6(6)
N3 N4 Pb1 N6 170.5(5)
C6 N4 Pb1 O4 -101.6(6)
N3 N4 Pb1 O4 90.5(6)
C6 N4 Pb1 N5 -12.2(5)
N3 N4 Pb1 N5 179.9(6)
C6 N4 Pb1 O1 127.1(6)
N3 N4 Pb1 O1 -40.7(6)
C6 N4 Pb1 N1 -175.4(6)
N3 N4 Pb1 N1 16.7(5)
C1 N1 Pb1 N8 11.5(6)
C2 N1 Pb1 N8 163.4(5)
C1 N1 Pb1 O7 -95.1(6)
C2 N1 Pb1 O7 56.8(6)
C1 N1 Pb1 N6 104.3(7)
C2 N1 Pb1 N6 -103.8(7)
C1 N1 Pb1 O4 84.5(6)
C2 N1 Pb1 O4 -123.6(5)
C1 N1 Pb1 N5 171.0(5)
C2 N1 Pb1 N5 -37.1(6)
C1 N1 Pb1 O1 -53.5(6)
C2 N1 Pb1 O1 98.4(5)
C1 N1 Pb1 N4 -173.6(6)
C2 N1 Pb1 N4 -21.7(5)
C21 N11 Pb2 O15 96.1(6)
C25 N11 Pb2 O15 -98.3(6)
C21 N11 Pb2 N10 13.7(5)
C25 N11 Pb2 N10 179.3(7)
C21 N11 Pb2 N2 27.8(7)
C25 N11 Pb2 N2 -166.6(5)
C21 N11 Pb2 N12 176.5(6)
C25 N11 Pb2 N12 -17.8(6)
C21 N11 Pb2 N14 163.3(5)
C25 N11 Pb2 N14 -31.0(7)
C20 N10 Pb2 O15 -95.9(6)
N9 N10 Pb2 O15 93.7(5)
C20 N10 Pb2 N11 -12.1(5)
N9 N10 Pb2 N11 177.6(6)
C20 N10 Pb2 N2 -178.3(6)
N9 N10 Pb2 N2 11.3(5)
C20 N10 Pb2 N12 -30.6(6)
N9 N10 Pb2 N12 159.1(5)
C20 N10 Pb2 N14 -112.9(6)
N9 N10 Pb2 N14 76.8(7)
C1 N2 Pb2 O15 93.6(6)
C4 N2 Pb2 O15 -94.2(5)
C1 N2 Pb2 N11 162.8(6)
C4 N2 Pb2 N11 -25.0(6)
C1 N2 Pb2 N10 177.5(7)
C4 N2 Pb2 N10 -10.3(5)
C1 N2 Pb2 N12 70.7(7)
C4 N2 Pb2 N12 -117.1(6)
C1 N2 Pb2 N14 23.2(6)
C4 N2 Pb2 N14 -164.6(5)
C26 N12 Pb2 O15 100.8(6)
N13 N12 Pb2 O15 -88.2(6)
C26 N12 Pb2 N11 15.7(5)
N13 N12 Pb2 N11 -173.3(6)
C26 N12 Pb2 N10 34.5(6)
N13 N12 Pb2 N10 -154.5(5)
C26 N12 Pb2 N2 123.8(6)
N13 N12 Pb2 N2 -65.2(7)
C26 N12 Pb2 N14 -178.3(6)
N13 N12 Pb2 N14 -7.3(5)
C28 N14 Pb2 O15 85.6(6)
C32 N14 Pb2 O15 -93.7(6)
C28 N14 Pb2 N11 15.9(7)
C32 N14 Pb2 N11 -163.4(6)
C28 N14 Pb2 N10 102.8(7)
C32 N14 Pb2 N10 -76.5(7)
C28 N14 Pb2 N2 157.8(6)
C32 N14 Pb2 N2 -21.5(6)
C28 N14 Pb2 N12 1.8(6)
C32 N14 Pb2 N12 -177.5(7)
